data_2207962
loop_
_publ_author_name
'Yliana L\'opez'
'M. Eugenia Ochoa'
'Rosa Santillan'
'Norberto Farf\'an'
'Efr\'en V. Garc\'ia-B\'aez'
'Itzia I. Padilla-Mart\'inez'

_publ_section_title
;
 2,2'-Bi-1,3-thiazolidine
;
_journal_coeditor_code AT6073
_journal_issue 2
_journal_name_full 'Acta Crystallographica Section E'
_journal_page_first o525
_journal_page_last o527
_journal_paper_doi 10.1107/S1600536806000389
_journal_volume 62
_journal_year 2006
_chemical_formula_iupac 'C6 H12 N2 S2'
_chemical_formula_moiety 'C6 H12 N2 S2'
_chemical_formula_sum 'C6 H12 N2 S2'
_chemical_formula_weight 176.30
_chemical_name_systematic
;
2,2'-Bi-1,3-thiazolidine
;
_space_group_IT_number 14
_symmetry_cell_setting monoclinic
_symmetry_space_group_name_Hall '-P 2yn'
_symmetry_space_group_name_H-M 'P 1 21/n 1'
_atom_sites_solution_hydrogens geom
_atom_sites_solution_primary direct
_atom_sites_solution_secondary difmap
_audit_creation_method SHELXL-97
_cell_angle_alpha 90
_cell_angle_beta 114.844(3)
_cell_angle_gamma 90
_cell_formula_units_Z 2
_cell_length_a 9.4931(6)
_cell_length_b 5.0070(4)
_cell_length_c 9.5942(8)
_cell_measurement_reflns_used 600
_cell_measurement_temperature 293(2)
_cell_measurement_theta_max 25
_cell_measurement_theta_min 20
_cell_volume 413.83(6)
_computing_cell_refinement 'SCALEPACK (Otwinowski & Minor, 1997)'
_computing_data_collection 'COLLECT (Nonius, 2000)'
_computing_data_reduction 'SCALEPACK and DENZO (Otwinowski & Minor, 1997)'
_computing_molecular_graphics 'PLATON (Spek, 2003)'
_computing_publication_material 'WinGX (Farrugia, 1999)'
_computing_structure_refinement 'SHELXL97 (Sheldrick 1997)'
_computing_structure_solution 'SHELXS97(Sheldrick 1990)'
_diffrn_ambient_temperature 273(2)
_diffrn_detector_area_resol_mean 9
_diffrn_measured_fraction_theta_full 0.970
_diffrn_measured_fraction_theta_max 0.926
_diffrn_measurement_device '95mm CCD camera on \k-goniostat'
_diffrn_measurement_device_type 'Nonius KappaCCD'
_diffrn_measurement_method '\f and \w'
_diffrn_radiation_monochromator graphite
_diffrn_radiation_source 'fine-focus sealed tube'
_diffrn_radiation_type MoK\a
_diffrn_radiation_wavelength 0.71073
_diffrn_reflns_av_R_equivalents 0.0189
_diffrn_reflns_av_sigmaI/netI 0.0388
_diffrn_reflns_limit_h_max 10
_diffrn_reflns_limit_h_min -10
_diffrn_reflns_limit_k_max 4
_diffrn_reflns_limit_k_min -6
_diffrn_reflns_limit_l_max 12
_diffrn_reflns_limit_l_min -12
_diffrn_reflns_number 1332
_diffrn_reflns_theta_full 25.00
_diffrn_reflns_theta_max 27.45
_diffrn_reflns_theta_min 4.68
_diffrn_standards_decay_% 5
_diffrn_standards_number 0
_exptl_absorpt_coefficient_mu 0.570
_exptl_absorpt_correction_type none
_exptl_absorpt_process_details none
_exptl_crystal_colour colorless
_exptl_crystal_density_diffrn 1.415
_exptl_crystal_density_method 'not measured'
_exptl_crystal_description block
_exptl_crystal_F_000 188
_exptl_crystal_size_max 0.15
_exptl_crystal_size_mid 0.10
_exptl_crystal_size_min 0.08
_refine_diff_density_max 0.616
_refine_diff_density_min -0.288
_refine_ls_extinction_method none
_refine_ls_goodness_of_fit_ref 1.067
_refine_ls_hydrogen_treatment refall
_refine_ls_matrix_type full
_refine_ls_number_parameters 70
_refine_ls_number_reflns 878
_refine_ls_number_restraints 0
_refine_ls_restrained_S_all 1.067
_refine_ls_R_factor_all 0.0407
_refine_ls_R_factor_gt 0.0359
_refine_ls_shift/su_max 0.000
_refine_ls_shift/su_mean 0.000
_refine_ls_structure_factor_coef Fsqd
_refine_ls_weighting_details 'calc w=1/[\s^2^(Fo^2^)+(0.0315P)^2^+0.2832P] where P=(Fo^2^+2Fc^2^)/3'
_refine_ls_weighting_scheme calc
_refine_ls_wR_factor_gt 0.0871
_refine_ls_wR_factor_ref 0.0907
_reflns_number_gt 785
_reflns_number_total 878
_reflns_threshold_expression I>2\s(I)
_cod_data_source_file at6073.cif
_cod_data_source_block I
_cod_original_sg_symbol_H-M 'P 21/n'
_cod_database_code 2207962
_cod_database_fobs_code 2207962

loop_
_symmetry_equiv_pos_site_id
_symmetry_equiv_pos_as_xyz
1 x,y,z
2 1/2-x,1/2+y,1/2-z
3 -x,-y,-z
4 1/2+x,1/2-y,1/2+z

loop_
_atom_site_aniso_label
_atom_site_aniso_U_11
_atom_site_aniso_U_22
_atom_site_aniso_U_33
_atom_site_aniso_U_12
_atom_site_aniso_U_13
_atom_site_aniso_U_23
S1 0.0326(3) 0.0513(4) 0.0326(3) 0.0101(2) 0.0116(2) -0.0016(2)
N3 0.0297(8) 0.0434(10) 0.0240(8) 0.0024(7) 0.0061(6) -0.0001(7)
C2 0.0294(9) 0.0355(10) 0.0282(9) 0.0017(8) 0.0089(7) 0.0002(8)
C4 0.0413(11) 0.0402(12) 0.0309(10) -0.0050(9) 0.0099(8) 0.0034(9)
C5 0.0400(11) 0.0539(14) 0.0338(10) -0.0036(10) 0.0185(8) 0.0001(9)

loop_
_atom_site_label
_atom_site_fract_x
_atom_site_fract_y
_atom_site_fract_z
_atom_site_U_iso_or_equiv
_atom_site_thermal_displace_type
_atom_site_occupancy
_atom_site_type_symbol
S1 -0.14926(5) 0.70330(12) 0.09502(5) 0.0396(2) Uani 1.000 S
N3 0.13613(18) 0.4867(4) 0.20915(17) 0.0341(5) Uani 1.000 N
C2 0.0254(2) 0.6007(4) 0.0652(2) 0.0321(5) Uani 1.000 C
C4 0.0551(3) 0.3845(5) 0.2986(2) 0.0393(6) Uani 1.000 C
C5 -0.0647(3) 0.5918(5) 0.2931(2) 0.0416(7) Uani 1.000 C
H2 0.074(3) 0.767(5) 0.032(3) 0.040(6) Uiso 1.000 H
H3 0.200(3) 0.616(6) 0.263(3) 0.052(7) Uiso 1.000 H
H4A 0.003(3) 0.219(6) 0.248(3) 0.052(7) Uiso 1.000 H
H4B 0.127(3) 0.348(5) 0.399(3) 0.044(7) Uiso 1.000 H
H5A -0.014(4) 0.748(6) 0.360(4) 0.063(8) Uiso 1.000 H
H5B -0.143(3) 0.520(6) 0.319(3) 0.059(8) Uiso 1.000 H

loop_
_atom_type_symbol
_atom_type_description
_atom_type_scat_dispersion_real
_atom_type_scat_dispersion_imag
_atom_type_scat_source
C C 0.0033 0.0016 'International Tables Vol C Tables 4.2.6.8 and 6.1.1.4'
H H 0.0000 0.0000 'International Tables Vol C Tables 4.2.6.8 and 6.1.1.4'
N N 0.0061 0.0033 'International Tables Vol C Tables 4.2.6.8 and 6.1.1.4'
S S 0.1246 0.1234 'International Tables Vol C Tables 4.2.6.8 and 6.1.1.4'

loop_
_geom_angle_atom_site_label_1
_geom_angle_atom_site_label_2
_geom_angle_atom_site_label_3
_geom_angle_site_symmetry_1
_geom_angle_site_symmetry_3
_geom_angle
_geom_angle_publ_flag
C2 S1 C5 . . 92.59(11) yes
C2 N3 C4 . . 110.20(17) yes
C4 N3 H3 . . 108.2(18) no
C2 N3 H3 . . 108.1(18) no
S1 C2 C2 . 3_565 108.27(14) yes
S1 C2 N3 . . 107.22(13) yes
N3 C2 C2 . 3_565 111.96(17) yes
N3 C4 C5 . . 108.04(19) yes
S1 C5 C4 . . 103.97(14) yes
S1 C2 H2 . . 110.8(15) no
N3 C2 H2 . . 111.1(15) no
C2 C2 H2 3_565 . 107.5(14) no
N3 C4 H4A . . 106.5(17) no
N3 C4 H4B . . 109.6(19) no
C5 C4 H4A . . 110.1(18) no
C5 C4 H4B . . 112.3(17) no
H4A C4 H4B . . 110(2) no
S1 C5 H5A . . 108.3(19) no
S1 C5 H5B . . 109.9(16) no
C4 C5 H5A . . 111(2) no
C4 C5 H5B . . 112.9(19) no
H5A C5 H5B . . 110(3) no

loop_
_geom_bond_atom_site_label_1
_geom_bond_atom_site_label_2
_geom_bond_site_symmetry_2
_geom_bond_distance
_geom_bond_publ_flag
S1 C2 . 1.869(2) yes
S1 C5 . 1.8127(19) yes
N3 C2 . 1.455(2) yes
N3 C4 . 1.465(3) yes
N3 H3 . 0.89(3) no
C2 C2 3_565 1.519(3) no
C4 C5 . 1.524(4) no
C2 H2 . 1.06(3) no
C4 H4A . 0.98(3) no
C4 H4B . 0.94(3) no
C5 H5A . 1.00(3) no
C5 H5B . 0.95(3) no

loop_
_geom_contact_atom_site_label_1
_geom_contact_atom_site_label_2
_geom_contact_distance
_geom_contact_site_symmetry_2
_geom_contact_publ_flag
S1 C4 3.677(2) 4_464 no
S1 N3 3.1213(17) 3_565 no
S1 H4A 3.02(3) 1_565 no
S1 H2 3.12(3) 3_575 no
S1 H5B 2.91(3) 2_455 no
S1 H3 3.03(3) 4_464 no
S1 H4B 3.12(3) 4_464 no
N3 N3 3.183(3) 2_545 no
N3 N3 3.183(3) 2_555 no
N3 S1 3.1213(17) 3_565 no
N3 H3 2.36(3) 2_545 no
C4 S1 3.677(2) 4_565 no
C2 H4A 3.04(3) 3_565 no
C4 H3 2.95(3) 2_545 no
C4 H2 2.98(3) 3_565 no
H2 S1 3.12(3) 3_575 no
H2 C4 2.98(3) 3_565 no
H2 H4A 2.47(4) 3_565 no
H3 N3 2.36(3) 2_555 no
H3 C4 2.95(3) 2_555 no
H3 S1 3.03(3) 4_565 no
H4A S1 3.02(3) 1_545 no
H4A C2 3.04(3) 3_565 no
H4A H2 2.47(4) 3_565 no
H4B S1 3.12(3) 4_565 no
H5B S1 2.91(3) 2_445 no

loop_
_geom_hbond_atom_site_label_D
_geom_hbond_atom_site_label_H
_geom_hbond_atom_site_label_A
_geom_hbond_site_symmetry_A
_geom_hbond_distance_DH
_geom_hbond_distance_HA
_geom_hbond_distance_DA
_geom_hbond_angle_DHA
_geom_hbond_publ_flag
N3 H3 N3 2_555 0.89(3) 2.36(3) 3.183(3) 153(2) yes
C5 H5B S 2_455 0.95(3) 2.91(3) 3.842(3) 160.8(6) yes

loop_
_geom_torsion_atom_site_label_1
_geom_torsion_atom_site_label_2
_geom_torsion_atom_site_label_3
_geom_torsion_atom_site_label_4
_geom_torsion_site_symmetry_3
_geom_torsion_site_symmetry_4
_geom_torsion
_geom_torsion_publ_flag
C5 S1 C2 N3 . . 0.29(16) no
C5 S1 C2 C2 . 3_565 121.26(14) no
C2 S1 C5 C4 . . -23.39(18) no
C4 N3 C2 S1 . . 24.8(2) no
C4 N3 C2 C2 . 3_565 -93.8(2) no
C2 N3 C4 C5 . . -44.4(2) no
S1 C2 C2 S1 3_565 3_565 -180.00(9) no
S1 C2 C2 N3 3_565 3_565 62.02(18) no
N3 C2 C2 S1 3_565 3_565 -62.02(18) no
N3 C2 C2 N3 3_565 3_565 180.00(16) no
N3 C4 C5 S1 . . 41.9(2) no
